data_4031974
loop_
_publ_author_name
'Cinar, M. Emin'
'Engelen, Bernward'
'Panth\"ofer, Martin'
'Deiseroth, Hans-J\"org'
'Schlirf, Jens'
'Schmittel, Michael'

_publ_section_title
;
 Scope and mechanism of the highly stereoselective metal-mediated domino
 aldol reactions of enolates with aldehydes.
;
_journal_name_full 'Beilstein journal of organic chemistry'
_journal_page_first 813
_journal_page_last 824
_journal_paper_doi 10.3762/bjoc.12.80
_journal_volume 12
_journal_year 2016
_chemical_formula_sum 'C19 H26 O3'
_chemical_formula_weight 302.40
_chemical_name_systematic
;
 ?
;
_space_group_IT_number 14
_symmetry_space_group_name_Hall '-P 2ybc'
_symmetry_space_group_name_H-M 'P 1 21/c 1'
_atom_sites_solution_hydrogens geom
_atom_sites_solution_primary direct
_atom_sites_solution_secondary difmap
_audit_creation_method SHELXL-97
_cell_angle_alpha 90.00
_cell_angle_beta 109.47(3)
_cell_angle_gamma 90.00
_cell_formula_units_Z 4
_cell_length_a 10.032(2)
_cell_length_b 18.500(4)
_cell_length_c 9.118(2)
_cell_measurement_temperature 293(2)
_cell_volume 1595.5(7)
_computing_structure_refinement 'SHELXL-97 (Sheldrick, 1997)'
_diffrn_ambient_temperature 293(2)
_diffrn_measured_fraction_theta_full 0.962
_diffrn_measured_fraction_theta_max 0.962
_diffrn_radiation_monochromator graphite
_diffrn_radiation_source 'fine-focus sealed tube'
_diffrn_radiation_type MoK\a
_diffrn_radiation_wavelength 0.71069
_diffrn_reflns_av_R_equivalents 0.1040
_diffrn_reflns_av_sigmaI/netI 0.0745
_diffrn_reflns_limit_h_max 13
_diffrn_reflns_limit_h_min -13
_diffrn_reflns_limit_k_max 24
_diffrn_reflns_limit_k_min -24
_diffrn_reflns_limit_l_max 12
_diffrn_reflns_limit_l_min -12
_diffrn_reflns_number 12534
_diffrn_reflns_theta_full 28.19
_diffrn_reflns_theta_max 28.19
_diffrn_reflns_theta_min 2.42
_exptl_absorpt_coefficient_mu 0.083
_exptl_crystal_density_diffrn 1.259
_exptl_crystal_density_method 'not measured'
_exptl_crystal_F_000 656
_refine_diff_density_max 0.182
_refine_diff_density_min -0.204
_refine_diff_density_rms 0.042
_refine_ls_extinction_coef 0.0019(19)
_refine_ls_extinction_expression Fc^*^=kFc[1+0.001xFc^2^\l^3^/sin(2\q)]^-1/4^
_refine_ls_extinction_method SHELXL
_refine_ls_goodness_of_fit_ref 1.029
_refine_ls_hydrogen_treatment mixed
_refine_ls_matrix_type full
_refine_ls_number_parameters 204
_refine_ls_number_reflns 3783
_refine_ls_number_restraints 0
_refine_ls_restrained_S_all 1.029
_refine_ls_R_factor_all 0.0709
_refine_ls_R_factor_gt 0.0456
_refine_ls_shift/su_max 0.009
_refine_ls_shift/su_mean 0.002
_refine_ls_structure_factor_coef Fsqd
_refine_ls_weighting_details 'calc w=1/[\s^2^(Fo^2^)+(0.0694P)^2^+0.0063P] where P=(Fo^2^+2Fc^2^)/3'
_refine_ls_weighting_scheme calc
_refine_ls_wR_factor_gt 0.1225
_refine_ls_wR_factor_ref 0.1341
_reflns_number_gt 2485
_reflns_number_total 3783
_reflns_threshold_expression >2sigma(I)
_cod_data_source_file 1860-5397-12-80-S3.cif
_cod_data_source_block n2
_cod_depositor_comments 'Adding full bibliography for 4031973--4031974.cif.'
_cod_original_cell_volume 1595.5(6)
_cod_database_code 4031974

loop_
_symmetry_equiv_pos_as_xyz
'x, y, z'
'-x, y+1/2, -z+1/2'
'-x, -y, -z'
'x, -y-1/2, z-1/2'

loop_
_atom_site_label
_atom_site_type_symbol
_atom_site_fract_x
_atom_site_fract_y
_atom_site_fract_z
_atom_site_U_iso_or_equiv
_atom_site_adp_type
_atom_site_occupancy
_atom_site_symmetry_multiplicity
_atom_site_calc_flag
_atom_site_refinement_flags
C1 C -0.31206(15) 0.08848(8) -0.19977(18) 0.0443(3) Uani 1 1 d .
H1A H -0.3509 0.1351 -0.2414 0.0577(10) Uiso 1 1 calc R
H1B H -0.3248 0.0558 -0.2865 0.0577(10) Uiso 1 1 calc R
C1A C -0.15486(14) 0.09664(6) -0.11005(15) 0.0326(3) Uani 1 1 d .
HC1A H -0.1208 0.0482 -0.0723 0.0577(10) Uiso 1 1 calc R
C2 C -0.39118(17) 0.05956(9) -0.0967(2) 0.0553(4) Uani 1 1 d .
H2A H -0.3596 0.0107 -0.0647 0.0577(10) Uiso 1 1 calc R
H2B H -0.4914 0.0577 -0.1556 0.0577(10) Uiso 1 1 calc R
C3 C -0.36802(16) 0.10612(9) 0.0465(2) 0.0513(4) Uani 1 1 d .
H3A H -0.4149 0.0842 0.1128 0.0577(10) Uiso 1 1 calc R
H3B H -0.4096 0.1534 0.0153 0.0577(10) Uiso 1 1 calc R
C4 C -0.21122(15) 0.11457(8) 0.13730(17) 0.0421(3) Uani 1 1 d .
H4A H -0.1993 0.1474 0.2237 0.0577(10) Uiso 1 1 calc R
H4B H -0.1723 0.0681 0.1795 0.0577(10) Uiso 1 1 calc R
C4A C -0.13127(13) 0.14339(6) 0.03560(15) 0.0321(3) Uani 1 1 d .
O4A O -0.17701(10) 0.21472(5) -0.01551(11) 0.0372(2) Uani 1 1 d .
HO4A H -0.1535 0.2423 0.0591 0.067(4) Uiso 1 1 calc R
O5 O 0.01311(9) 0.14393(5) 0.12862(10) 0.0351(2) Uani 1 1 d .
C6 C 0.10827(14) 0.16894(7) 0.05178(15) 0.0339(3) Uani 1 1 d .
H6 H 0.0849 0.2193 0.0199 0.0577(10) Uiso 1 1 calc R
C6A C 0.09282(14) 0.12353(6) -0.09391(15) 0.0337(3) Uani 1 1 d .
HC6A H 0.1183 0.0737 -0.0593 0.0577(10) Uiso 1 1 calc R
C7 C 0.19233(18) 0.14770(8) -0.17894(19) 0.0483(4) Uani 1 1 d .
H7A H 0.1726 0.1977 -0.2110 0.0577(10) Uiso 1 1 calc R
H7B H 0.2891 0.1449 -0.1088 0.0577(10) Uiso 1 1 calc R
C8 C 0.17604(19) 0.10105(9) -0.3211(2) 0.0535(4) Uani 1 1 d .
H8A H 0.2359 0.1199 -0.3765 0.0577(10) Uiso 1 1 calc R
H8B H 0.2069 0.0522 -0.2880 0.0577(10) Uiso 1 1 calc R
C9 C 0.02520(19) 0.09933(8) -0.42873(18) 0.0516(4) Uani 1 1 d .
H9A H 0.0173 0.0664 -0.5140 0.0577(10) Uiso 1 1 calc R
H9B H -0.0020 0.1471 -0.4721 0.0577(10) Uiso 1 1 calc R
C10 C -0.07448(17) 0.07525(7) -0.34393(16) 0.0427(3) Uani 1 1 d .
H10A H -0.0534 0.0256 -0.3101 0.0577(10) Uiso 1 1 calc R
H10B H -0.1710 0.0769 -0.4152 0.0577(10) Uiso 1 1 calc R
C10A C -0.06216(14) 0.12254(6) -0.20320(14) 0.0327(3) Uani 1 1 d .
O10A O -0.10539(12) 0.19403(5) -0.26385(11) 0.0429(3) Uani 1 1 d .
HO10 H -0.1303 0.2172 -0.2008 0.067(4) Uiso 1 1 calc R
C11 C 0.25387(14) 0.16683(7) 0.17110(16) 0.0365(3) Uani 1 1 d .
C12 C 0.35519(16) 0.21688(8) 0.1674(2) 0.0471(4) Uani 1 1 d .
H12 H 0.3331 0.2522 0.0904 0.0577(10) Uiso 1 1 calc R
C13 C 0.48901(17) 0.21485(9) 0.2773(2) 0.0565(4) Uani 1 1 d .
H13 H 0.5564 0.2486 0.2731 0.0577(10) Uiso 1 1 calc R
C14 C 0.52312(17) 0.16374(10) 0.3916(2) 0.0606(5) Uani 1 1 d .
H14 H 0.6132 0.1627 0.4654 0.0577(10) Uiso 1 1 calc R
C15 C 0.42393(18) 0.11387(10) 0.3973(2) 0.0606(4) Uani 1 1 d .
H15 H 0.4467 0.0790 0.4751 0.0577(10) Uiso 1 1 calc R
C16 C 0.29005(16) 0.11541(8) 0.28749(18) 0.0482(4) Uani 1 1 d .
H16 H 0.2234 0.0813 0.2921 0.0577(10) Uiso 1 1 calc R

loop_
_atom_site_aniso_label
_atom_site_aniso_U_11
_atom_site_aniso_U_22
_atom_site_aniso_U_33
_atom_site_aniso_U_23
_atom_site_aniso_U_13
_atom_site_aniso_U_12
C1 0.0371(8) 0.0467(8) 0.0422(8) -0.0104(6) 0.0039(7) 0.0013(6)
C1A 0.0349(7) 0.0289(6) 0.0303(6) -0.0002(5) 0.0061(5) 0.0025(5)
C2 0.0362(8) 0.0610(9) 0.0660(11) -0.0121(8) 0.0133(8) -0.0083(7)
C3 0.0396(9) 0.0612(9) 0.0568(10) -0.0027(7) 0.0209(8) -0.0044(6)
C4 0.0425(8) 0.0469(8) 0.0376(8) 0.0030(6) 0.0146(7) 0.0006(6)
C4A 0.0305(7) 0.0334(6) 0.0290(6) 0.0015(5) 0.0053(5) 0.0028(5)
O4A 0.0444(6) 0.0337(4) 0.0301(5) -0.0036(4) 0.0078(4) 0.0057(4)
O5 0.0308(5) 0.0455(5) 0.0261(4) 0.0023(4) 0.0056(4) -0.0009(4)
C6 0.0347(7) 0.0358(6) 0.0300(6) 0.0007(5) 0.0094(6) -0.0022(5)
C6A 0.0389(7) 0.0314(6) 0.0315(6) 0.0021(5) 0.0124(6) 0.0002(5)
C7 0.0534(9) 0.0533(8) 0.0441(8) -0.0023(6) 0.0243(7) -0.0086(6)
C8 0.0662(11) 0.0555(9) 0.0511(9) -0.0028(7) 0.0359(9) -0.0036(7)
C9 0.0780(12) 0.0450(8) 0.0372(8) -0.0059(6) 0.0263(8) 0.0028(7)
C10 0.0516(9) 0.0397(7) 0.0348(7) -0.0077(5) 0.0118(7) 0.0049(6)
C10A 0.0427(7) 0.0257(6) 0.0271(6) 0.0009(4) 0.0083(6) 0.0044(5)
O10A 0.0655(7) 0.0335(5) 0.0283(5) 0.0061(4) 0.0138(5) 0.0128(4)
C11 0.0356(7) 0.0377(7) 0.0345(7) -0.0058(5) 0.0096(6) -0.0009(5)
C12 0.0438(9) 0.0452(7) 0.0538(9) -0.0057(6) 0.0183(7) -0.0072(6)
C13 0.0413(9) 0.0614(9) 0.0655(11) -0.0180(8) 0.0163(8) -0.0147(7)
C14 0.0334(9) 0.0844(12) 0.0543(10) -0.0134(9) 0.0016(8) -0.0019(8)
C15 0.0456(10) 0.0777(11) 0.0479(10) 0.0091(8) 0.0013(8) 0.0035(8)
C16 0.0405(8) 0.0540(9) 0.0430(8) 0.0052(6) 0.0042(7) -0.0041(6)

loop_
_atom_type_symbol
_atom_type_description
_atom_type_scat_dispersion_real
_atom_type_scat_dispersion_imag
_atom_type_scat_source
C C 0.0033 0.0016 'International Tables Vol C Tables 4.2.6.8 and 6.1.1.4'
H H 0.0000 0.0000 'International Tables Vol C Tables 4.2.6.8 and 6.1.1.4'
O O 0.0106 0.0060 'International Tables Vol C Tables 4.2.6.8 and 6.1.1.4'

loop_
_geom_angle_atom_site_label_1
_geom_angle_atom_site_label_2
_geom_angle_atom_site_label_3
_geom_angle
C2 C1 C1A 111.37(12)
C1 C1A C10A 116.42(11)
C1 C1A C4A 110.72(11)
C10A C1A C4A 110.89(10)
C1 C2 C3 111.84(13)
C2 C3 C4 111.15(12)
C4A C4 C3 111.49(12)
O5 C4A O4A 110.11(9)
O5 C4A C4 106.35(10)
O4A C4A C4 110.42(10)
O5 C4A C1A 110.77(10)
O4A C4A C1A 107.40(10)
C4 C4A C1A 111.82(11)
C4A O5 C6 115.11(9)
O5 C6 C11 106.39(10)
O5 C6 C6A 110.73(10)
C11 C6 C6A 113.92(11)
C7 C6A C6 112.70(11)
C7 C6A C10A 111.46(11)
C6 C6A C10A 110.79(10)
C8 C7 C6A 111.44(12)
C9 C8 C7 111.53(13)
C8 C9 C10 111.32(13)
C9 C10 C10A 112.19(12)
O10A C10A C10 105.89(10)
O10A C10A C1A 109.81(10)
C10 C10A C1A 113.20(11)
O10A C10A C6A 110.25(10)
C10 C10A C6A 109.41(11)
C1A C10A C6A 108.26(10)
C16 C11 C12 118.21(13)
C16 C11 C6 121.15(12)
C12 C11 C6 120.63(13)
C13 C12 C11 120.55(15)
C14 C13 C12 120.55(15)
C13 C14 C15 119.69(16)
C14 C15 C16 120.07(16)
C11 C16 C15 120.93(14)

loop_
_geom_bond_atom_site_label_1
_geom_bond_atom_site_label_2
_geom_bond_distance
C1 C2 1.516(2)
C1 C1A 1.5228(19)
C1A C10A 1.5304(18)
C1A C4A 1.5357(17)
C2 C3 1.516(2)
C3 C4 1.522(2)
C4 C4A 1.5111(19)
C4A O5 1.4136(16)
C4A O4A 1.4235(15)
O5 C6 1.4361(16)
C6 C11 1.5031(19)
C6 C6A 1.5353(18)
C6A C7 1.5211(19)
C6A C10A 1.5420(19)
C7 C8 1.520(2)
C8 C9 1.505(3)
C9 C10 1.520(2)
C10 C10A 1.5236(17)
C10A O10A 1.4435(14)
C11 C16 1.381(2)
C11 C12 1.3836(19)
C12 C13 1.382(2)
C13 C14 1.364(3)
C14 C15 1.371(2)
C15 C16 1.382(2)
